data_7232103
loop_
_publ_author_name
'Hyodo, Tadashi'
'Kawahata, Masatoshi'
'Hikami, Yuya'
'Komatsu, Ai'
'Tominaga, Masahide'
'Yamaguchi, Kentaro'

_publ_section_title
;
 Cycloalkanes and cycloalkenes in dispersive force oriented inclusion
 crystals by a functionalized acyclic host molecule
;
_journal_issue 10
_journal_name_full CrystEngComm
_journal_page_first 1548
_journal_paper_doi 10.1039/C8CE01990H
_journal_volume 21
_journal_year 2019
_chemical_formula_sum 'C34 H34 Cl2 N4 O6'
_chemical_formula_weight 665.55
_space_group_crystal_system monoclinic
_space_group_IT_number 15
_space_group_name_Hall '-C 2yc'
_space_group_name_H-M_alt 'C 1 2/c 1'
_symmetry_space_group_name_Hall '-C 2yc'
_symmetry_space_group_name_H-M 'C 1 2/c 1'
_atom_sites_solution_hydrogens geom
_audit_creation_method SHELXL-2018/3
_audit_update_record
;
2018-11-22 deposited with the CCDC.
2018-12-27 downloaded from the CCDC.
;
_cell_angle_alpha 90
_cell_angle_beta 107.358(2)
_cell_angle_gamma 90
_cell_formula_units_Z 4
_cell_length_a 19.6020(17)
_cell_length_b 10.4596(9)
_cell_length_c 15.8952(14)
_cell_measurement_reflns_used 9742
_cell_measurement_temperature 100(2)
_cell_measurement_theta_max 78.44
_cell_measurement_theta_min 3.61
_cell_volume 3110.6(5)
_computing_cell_refinement 'SAINT (Bruker AXS, 2015)'
_computing_data_collection 'APEX3 (Bruker AXS, 2015)'
_computing_data_reduction 'SAINT (Bruker AXS, 2015)'
_computing_molecular_graphics 'ORTEP-3 for Windows (Farrugia, 1997)'
_computing_publication_material 'SHELXLE (H\"ubschle et al., 2011)'
_computing_structure_refinement 'SHELXL-2018/3 (Sheldrick, 2018)'
_computing_structure_solution 'SHELXT 2014/5 (Sheldrick, 2014)'
_diffrn_ambient_temperature 100(2)
_diffrn_detector_area_resol_mean 10.24
_diffrn_measured_fraction_theta_full 0.999
_diffrn_measured_fraction_theta_max 0.959
_diffrn_measurement_device_type 'BrukerD8 goniometer'
_diffrn_measurement_method 'omega and phi scans'
_diffrn_radiation_type CuK\a
_diffrn_radiation_wavelength 1.54178
_diffrn_reflns_av_R_equivalents 0.0424
_diffrn_reflns_av_unetI/netI 0.0252
_diffrn_reflns_Laue_measured_fraction_full 0.999
_diffrn_reflns_Laue_measured_fraction_max 0.959
_diffrn_reflns_limit_h_max 24
_diffrn_reflns_limit_h_min -23
_diffrn_reflns_limit_k_max 12
_diffrn_reflns_limit_k_min -13
_diffrn_reflns_limit_l_max 20
_diffrn_reflns_limit_l_min -19
_diffrn_reflns_number 19081
_diffrn_reflns_point_group_measured_fraction_full 0.999
_diffrn_reflns_point_group_measured_fraction_max 0.959
_diffrn_reflns_theta_full 67.679
_diffrn_reflns_theta_max 79.226
_diffrn_reflns_theta_min 4.727
_diffrn_source 'rotating-anode X-ray tube'
_exptl_absorpt_coefficient_mu 2.324
_exptl_absorpt_correction_T_max 0.8364
_exptl_absorpt_correction_T_min 0.7454
_exptl_absorpt_correction_type empirical
_exptl_absorpt_process_details 'SADABS Sheldrick 1996'
_exptl_crystal_colour colourless
_exptl_crystal_density_diffrn 1.421
_exptl_crystal_description prismatic
_exptl_crystal_F_000 1392
_exptl_crystal_size_max 0.120
_exptl_crystal_size_mid 0.100
_exptl_crystal_size_min 0.100
_refine_diff_density_max 0.526
_refine_diff_density_min -0.766
_refine_diff_density_rms 0.073
_refine_ls_extinction_method none
_refine_ls_goodness_of_fit_ref 1.042
_refine_ls_hydrogen_treatment constr
_refine_ls_matrix_type full
_refine_ls_number_parameters 211
_refine_ls_number_reflns 3239
_refine_ls_number_restraints 0
_refine_ls_restrained_S_all 1.042
_refine_ls_R_factor_all 0.0540
_refine_ls_R_factor_gt 0.0527
_refine_ls_shift/su_max 0.000
_refine_ls_shift/su_mean 0.000
_refine_ls_structure_factor_coef Fsqd
_refine_ls_weighting_details 'w=1/[\s^2^(Fo^2^)+(0.0899P)^2^+4.8503P] where P=(Fo^2^+2Fc^2^)/3'
_refine_ls_weighting_scheme calc
_refine_ls_wR_factor_gt 0.1516
_refine_ls_wR_factor_ref 0.1531
_reflns_Friedel_coverage 0.000
_reflns_number_gt 3092
_reflns_number_total 3239
_reflns_threshold_expression 'I > 2\s(I)'
_cod_data_source_file c8ce01990h2.cif
_cod_data_source_block 1
_cod_depositor_comments 'Adding full bibliography for 7232101--7232107.cif.'
_cod_database_code 7232103
_shelx_shelxl_version_number 2018/3
_shelx_space_group_comment
;
The symmetry employed for this shelxl refinement is uniquely defined
by the following loop, which should always be used as a source of
symmetry information in preference to the above space-group names.
They are only intended as comments.
;
_shelx_estimated_absorpt_t_min 0.768
_shelx_estimated_absorpt_t_max 0.801

loop_
_space_group_symop_operation_xyz
'x, y, z'
'-x, y, -z+1/2'
'x+1/2, y+1/2, z'
'-x+1/2, y+1/2, -z+1/2'
'-x, -y, -z'
'x, -y, z-1/2'
'-x+1/2, -y+1/2, -z'
'x+1/2, -y+1/2, z-1/2'

loop_
_atom_site_label
_atom_site_type_symbol
_atom_site_fract_x
_atom_site_fract_y
_atom_site_fract_z
_atom_site_U_iso_or_equiv
_atom_site_adp_type
_atom_site_occupancy
_atom_site_site_symmetry_order
_atom_site_calc_flag
_atom_site_refinement_flags_posn
_atom_site_refinement_flags_adp
_atom_site_refinement_flags_occupancy
C1 C 0.46344(10) 0.28729(17) 0.30489(12) 0.0250(4) Uani 1 1 d . . .
C2 C 0.40749(11) 0.20077(19) 0.24158(14) 0.0315(4) Uani 1 1 d . . .
H2A H 0.384215 0.146004 0.275792 0.038 Uiso 1 1 calc R U .
H2B H 0.370190 0.254257 0.201154 0.038 Uiso 1 1 calc R U .
C3 C 0.44339(12) 0.11646(19) 0.18786(15) 0.0347(5) Uani 1 1 d . . .
H3 H 0.406458 0.061200 0.146962 0.042 Uiso 1 1 calc R U .
C4 C 0.500000 0.0317(3) 0.250000 0.0408(8) Uani 1 2 d S T P
H4A H 0.477401 -0.023710 0.284582 0.049 Uiso 0.5 1 calc R U P
H4B H 0.522600 -0.023703 0.215416 0.049 Uiso 0.5 1 calc R U P
C5 C 0.500000 0.3701(2) 0.250000 0.0233(5) Uani 1 2 d S T P
H5A H 0.536204 0.425832 0.290155 0.028 Uiso 0.5 1 calc R U P
H5B H 0.463795 0.425831 0.209845 0.028 Uiso 0.5 1 calc R U P
C6 C 0.52115(11) 0.20140(18) 0.36628(14) 0.0307(4) Uani 1 1 d . . .
H6A H 0.557874 0.255447 0.407098 0.037 Uiso 1 1 calc R U .
H6B H 0.499075 0.146840 0.401930 0.037 Uiso 1 1 calc R U .
C7 C 0.42629(10) 0.37279(16) 0.35621(13) 0.0249(4) Uani 1 1 d . . .
C8 C 0.37550(10) 0.46279(18) 0.31113(13) 0.0274(4) Uani 1 1 d . . .
H8 H 0.366560 0.474668 0.249525 0.033 Uiso 1 1 calc R U .
C9 C 0.33796(10) 0.53512(18) 0.35667(14) 0.0278(4) Uani 1 1 d . . .
C10 C 0.35118(10) 0.51686(18) 0.44652(13) 0.0279(4) Uani 1 1 d . . .
C11 C 0.40135(10) 0.42904(18) 0.49176(13) 0.0264(4) Uani 1 1 d . . .
C12 C 0.43970(10) 0.35839(17) 0.44663(13) 0.0256(4) Uani 1 1 d . . .
H12 H 0.475307 0.299901 0.478000 0.031 Uiso 1 1 calc R U .
C13 C 0.27874(12) 0.6603(2) 0.23044(15) 0.0406(5) Uani 1 1 d . . .
H13A H 0.263948 0.585966 0.191763 0.061 Uiso 1 1 calc R U .
H13B H 0.324486 0.692518 0.225998 0.061 Uiso 1 1 calc R U .
H13C H 0.242431 0.727500 0.212503 0.061 Uiso 1 1 calc R U .
C14 C 0.45951(12) 0.3269(2) 0.62831(13) 0.0360(5) Uani 1 1 d . . .
H14A H 0.451036 0.242649 0.600105 0.054 Uiso 1 1 calc R U .
H14B H 0.456320 0.320426 0.688527 0.054 Uiso 1 1 calc R U .
H14C H 0.507217 0.357161 0.630031 0.054 Uiso 1 1 calc R U .
C15 C 0.25568(10) 0.53532(17) 0.50654(13) 0.0261(4) Uani 1 1 d . . .
C16 C 0.18146(12) 0.37028(18) 0.49562(17) 0.0367(5) Uani 1 1 d . . .
H16 H 0.170367 0.283639 0.479256 0.044 Uiso 1 1 calc R U .
C17 C 0.15610(11) 0.54973(19) 0.55656(14) 0.0307(4) Uani 1 1 d . . .
C18 C 0.21594(11) 0.60916(18) 0.54835(13) 0.0281(4) Uani 1 1 d . . .
H18 H 0.229338 0.693332 0.569259 0.034 Uiso 1 1 calc R U .
N1 N 0.23863(9) 0.41588(16) 0.48045(12) 0.0323(4) Uani 1 1 d . . .
N2 N 0.13604(10) 0.43084(17) 0.53168(14) 0.0377(4) Uani 1 1 d . . .
O1 O 0.28650(8) 0.62395(14) 0.31915(10) 0.0343(3) Uani 1 1 d . . .
O2 O 0.31373(7) 0.59013(13) 0.49260(9) 0.0294(3) Uani 1 1 d . . .
O3 O 0.40715(8) 0.41463(14) 0.57930(9) 0.0310(3) Uani 1 1 d . . .
Cl1 Cl 0.09986(3) 0.63216(5) 0.60388(4) 0.0437(2) Uani 1 1 d . . .

loop_
_atom_site_aniso_label
_atom_site_aniso_U_11
_atom_site_aniso_U_22
_atom_site_aniso_U_33
_atom_site_aniso_U_23
_atom_site_aniso_U_13
_atom_site_aniso_U_12
C1 0.0284(9) 0.0193(8) 0.0348(9) -0.0005(7) 0.0209(8) 0.0002(7)
C2 0.0364(10) 0.0257(9) 0.0423(10) -0.0068(8) 0.0271(9) -0.0090(8)
C3 0.0469(12) 0.0252(9) 0.0445(11) -0.0094(8) 0.0328(10) -0.0117(9)
C4 0.066(2) 0.0200(13) 0.0559(19) 0.000 0.0469(17) 0.000
C5 0.0240(12) 0.0183(11) 0.0332(13) 0.000 0.0173(10) 0.000
C6 0.0395(11) 0.0245(9) 0.0374(10) 0.0064(7) 0.0255(8) 0.0088(8)
C7 0.0245(8) 0.0198(8) 0.0361(10) -0.0035(7) 0.0179(7) -0.0023(6)
C8 0.0267(9) 0.0252(9) 0.0351(9) -0.0023(7) 0.0167(7) 0.0002(7)
C9 0.0235(9) 0.0228(9) 0.0402(10) -0.0017(7) 0.0142(8) 0.0010(7)
C10 0.0280(9) 0.0225(8) 0.0392(10) -0.0076(7) 0.0194(8) -0.0008(7)
C11 0.0271(9) 0.0235(9) 0.0321(9) -0.0065(7) 0.0143(7) -0.0028(7)
C12 0.0261(9) 0.0209(8) 0.0349(9) -0.0046(7) 0.0168(8) -0.0018(6)
C13 0.0358(11) 0.0445(12) 0.0412(12) 0.0008(10) 0.0112(9) 0.0106(9)
C14 0.0368(11) 0.0397(11) 0.0307(10) -0.0053(8) 0.0086(8) 0.0044(9)
C15 0.0275(9) 0.0203(8) 0.0333(9) 0.0025(7) 0.0135(7) 0.0023(7)
C16 0.0347(11) 0.0183(9) 0.0578(13) 0.0000(8) 0.0147(10) 0.0002(7)
C17 0.0313(10) 0.0269(9) 0.0385(10) 0.0078(8) 0.0176(8) 0.0077(7)
C18 0.0347(10) 0.0204(8) 0.0353(10) 0.0025(7) 0.0198(8) 0.0038(7)
N1 0.0327(9) 0.0210(8) 0.0465(10) -0.0026(7) 0.0168(7) 0.0035(6)
N2 0.0314(9) 0.0284(9) 0.0584(11) 0.0057(8) 0.0210(8) 0.0016(7)
O1 0.0308(7) 0.0336(8) 0.0420(8) 0.0019(6) 0.0164(6) 0.0099(6)
O2 0.0315(7) 0.0217(6) 0.0427(8) -0.0056(5) 0.0229(6) 0.0003(5)
O3 0.0345(7) 0.0317(7) 0.0304(7) -0.0063(5) 0.0152(6) 0.0028(6)
Cl1 0.0428(3) 0.0421(3) 0.0579(4) 0.0042(2) 0.0327(3) 0.0059(2)

loop_
_atom_type_symbol
_atom_type_description
_atom_type_scat_dispersion_real
_atom_type_scat_dispersion_imag
_atom_type_scat_source
C C 0.0181 0.0091 'International Tables Vol C Tables 4.2.6.8 and 6.1.1.4'
H H 0.0000 0.0000 'International Tables Vol C Tables 4.2.6.8 and 6.1.1.4'
N N 0.0311 0.0180 'International Tables Vol C Tables 4.2.6.8 and 6.1.1.4'
O O 0.0492 0.0322 'International Tables Vol C Tables 4.2.6.8 and 6.1.1.4'
Cl Cl 0.3639 0.7018 'International Tables Vol C Tables 4.2.6.8 and 6.1.1.4'

loop_
_geom_angle_atom_site_label_1
_geom_angle_atom_site_label_2
_geom_angle_atom_site_label_3
_geom_angle
_geom_angle_site_symmetry_1
_geom_angle_site_symmetry_3
C7 C1 C2 109.36(15) . .
C7 C1 C6 112.22(15) . .
C2 C1 C6 108.40(16) . .
C7 C1 C5 110.27(14) . .
C2 C1 C5 108.63(14) . .
C6 C1 C5 107.88(13) . .
C3 C2 C1 110.19(16) . .
C3 C2 H2A 109.6 . .
C1 C2 H2A 109.6 . .
C3 C2 H2B 109.6 . .
C1 C2 H2B 109.6 . .
H2A C2 H2B 108.1 . .
C4 C3 C2 109.76(17) . .
C4 C3 C6 109.51(16) . 2_655
C2 C3 C6 109.73(16) . 2_655
C4 C3 H3 109.3 . .
C2 C3 H3 109.3 . .
C6 C3 H3 109.3 2_655 .
C3 C4 C3 109.2(2) 2_655 .
C3 C4 H4A 109.8 2_655 .
C3 C4 H4A 109.8 . .
C3 C4 H4B 109.8 2_655 .
C3 C4 H4B 109.8 . .
H4A C4 H4B 108.3 . .
C1 C5 C1 111.96(19) . 2_655
C1 C5 H5A 109.2 . .
C1 C5 H5A 109.2 2_655 .
C1 C5 H5B 109.2 . .
C1 C5 H5B 109.2 2_655 .
H5A C5 H5B 107.9 . .
C3 C6 C1 110.52(16) 2_655 .
C3 C6 H6A 109.5 2_655 .
C1 C6 H6A 109.5 . .
C3 C6 H6B 109.5 2_655 .
C1 C6 H6B 109.5 . .
H6A C6 H6B 108.1 . .
C12 C7 C8 119.19(16) . .
C12 C7 C1 120.91(16) . .
C8 C7 C1 119.83(17) . .
C9 C8 C7 120.11(18) . .
C9 C8 H8 119.9 . .
C7 C8 H8 119.9 . .
O1 C9 C10 115.39(16) . .
O1 C9 C8 125.04(18) . .
C10 C9 C8 119.56(18) . .
C11 C10 C9 120.88(17) . .
C11 C10 O2 119.47(17) . .
C9 C10 O2 119.64(17) . .
O3 C11 C10 115.63(16) . .
O3 C11 C12 124.72(18) . .
C10 C11 C12 119.59(18) . .
C7 C12 C11 120.63(18) . .
C7 C12 H12 119.7 . .
C11 C12 H12 119.7 . .
O1 C13 H13A 109.5 . .
O1 C13 H13B 109.5 . .
H13A C13 H13B 109.5 . .
O1 C13 H13C 109.5 . .
H13A C13 H13C 109.5 . .
H13B C13 H13C 109.5 . .
O3 C14 H14A 109.5 . .
O3 C14 H14B 109.5 . .
H14A C14 H14B 109.5 . .
O3 C14 H14C 109.5 . .
H14A C14 H14C 109.5 . .
H14B C14 H14C 109.5 . .
N1 C15 O2 119.62(16) . .
N1 C15 C18 123.00(18) . .
O2 C15 C18 117.38(16) . .
N1 C16 N2 128.15(19) . .
N1 C16 H16 115.9 . .
N2 C16 H16 115.9 . .
N2 C17 C18 125.67(18) . .
N2 C17 Cl1 115.07(15) . .
C18 C17 Cl1 119.25(16) . .
C17 C18 C15 114.19(18) . .
C17 C18 H18 122.9 . .
C15 C18 H18 122.9 . .
C16 N1 C15 115.87(17) . .
C17 N2 C16 113.02(17) . .
C9 O1 C13 117.35(16) . .
C15 O2 C10 116.73(14) . .
C11 O3 C14 117.03(15) . .

loop_
_geom_bond_atom_site_label_1
_geom_bond_atom_site_label_2
_geom_bond_distance
_geom_bond_site_symmetry_2
C1 C7 1.533(2) .
C1 C2 1.541(3) .
C1 C6 1.543(3) .
C1 C5 1.549(2) .
C2 C3 1.536(3) .
C2 H2A 0.9900 .
C2 H2B 0.9900 .
C3 C4 1.529(3) .
C3 C6 1.540(3) 2_655
C3 H3 1.0000 .
C4 H4A 0.9900 .
C4 H4B 0.9900 .
C5 H5A 0.9900 .
C5 H5B 0.9900 .
C6 H6A 0.9900 .
C6 H6B 0.9900 .
C7 C12 1.390(3) .
C7 C8 1.402(3) .
C8 C9 1.398(3) .
C8 H8 0.9500 .
C9 O1 1.370(2) .
C9 C10 1.386(3) .
C10 C11 1.381(3) .
C10 O2 1.408(2) .
C11 O3 1.370(2) .
C11 C12 1.396(3) .
C12 H12 0.9500 .
C13 O1 1.424(3) .
C13 H13A 0.9800 .
C13 H13B 0.9800 .
C13 H13C 0.9800 .
C14 O3 1.423(3) .
C14 H14A 0.9800 .
C14 H14B 0.9800 .
C14 H14C 0.9800 .
C15 N1 1.327(3) .
C15 O2 1.350(2) .
C15 C18 1.398(3) .
C16 N1 1.305(3) .
C16 N2 1.352(3) .
C16 H16 0.9500 .
C17 N2 1.328(3) .
C17 C18 1.368(3) .
C17 Cl1 1.738(2) .
C18 H18 0.9500 .

loop_
_geom_torsion_atom_site_label_1
_geom_torsion_atom_site_label_2
_geom_torsion_atom_site_label_3
_geom_torsion_atom_site_label_4
_geom_torsion
_geom_torsion_site_symmetry_1
_geom_torsion_site_symmetry_4
C7 C1 C2 C3 178.66(16) . .
C6 C1 C2 C3 -58.7(2) . .
C5 C1 C2 C3 58.3(2) . .
C1 C2 C3 C4 60.4(2) . .
C1 C2 C3 C6 -60.0(2) . 2_655
C2 C3 C4 C3 -60.46(12) . 2_655
C6 C3 C4 C3 60.05(12) 2_655 2_655
C7 C1 C5 C1 -178.49(17) . 2_655
C2 C1 C5 C1 -58.67(12) . 2_655
C6 C1 C5 C1 58.64(11) . 2_655
C7 C1 C6 C3 179.52(15) . 2_655
C2 C1 C6 C3 58.6(2) . 2_655
C5 C1 C6 C3 -58.8(2) . 2_655
C2 C1 C7 C12 113.24(19) . .
C6 C1 C7 C12 -7.1(2) . .
C5 C1 C7 C12 -127.37(16) . .
C2 C1 C7 C8 -63.7(2) . .
C6 C1 C7 C8 175.99(16) . .
C5 C1 C7 C8 55.7(2) . .
C12 C7 C8 C9 -1.2(3) . .
C1 C7 C8 C9 175.74(16) . .
C7 C8 C9 O1 -178.89(17) . .
C7 C8 C9 C10 -0.2(3) . .
O1 C9 C10 C11 179.38(17) . .
C8 C9 C10 C11 0.6(3) . .
O1 C9 C10 O2 -1.6(3) . .
C8 C9 C10 O2 179.63(16) . .
C9 C10 C11 O3 -176.77(17) . .
O2 C10 C11 O3 4.2(3) . .
C9 C10 C11 C12 0.5(3) . .
O2 C10 C11 C12 -178.54(16) . .
C8 C7 C12 C11 2.3(3) . .
C1 C7 C12 C11 -174.60(16) . .
O3 C11 C12 C7 175.01(17) . .
C10 C11 C12 C7 -2.0(3) . .
N2 C17 C18 C15 2.7(3) . .
Cl1 C17 C18 C15 -177.82(14) . .
N1 C15 C18 C17 -2.8(3) . .
O2 C15 C18 C17 177.07(17) . .
N2 C16 N1 C15 2.6(4) . .
O2 C15 N1 C16 -179.41(19) . .
C18 C15 N1 C16 0.4(3) . .
C18 C17 N2 C16 -0.2(3) . .
Cl1 C17 N2 C16 -179.74(16) . .
N1 C16 N2 C17 -2.7(4) . .
C10 C9 O1 C13 170.58(18) . .
C8 C9 O1 C13 -10.7(3) . .
N1 C15 O2 C10 2.9(3) . .
C18 C15 O2 C10 -176.93(17) . .
C11 C10 O2 C15 -83.7(2) . .
C9 C10 O2 C15 97.2(2) . .
C10 C11 O3 C14 -178.64(17) . .
C12 C11 O3 C14 4.2(3) . .
